data_7100089
_journal_name_full 'Chemical Communications'
_journal_paper_doi 10.1039/b504676a
_journal_year 2005
_chemical_absolute_configuration syn
_chemical_formula_moiety 'C12 H16 F6 O6 '
_chemical_formula_sum 'C12 H16 F6 O6'
_chemical_formula_weight 370.24
_chemical_melting_point 386
_chemical_name_common Hexamethylene-(R,S)-(+-)-bis(3,3,3-trifluorolactate)
_space_group_IT_number 15
_symmetry_cell_setting monoclinic
_symmetry_space_group_name_Hall '-C 2yc'
_symmetry_space_group_name_H-M 'C 1 2/c 1'
_cell_angle_alpha 90
_cell_angle_beta 100.918(1)
_cell_angle_gamma 90
_cell_formula_units_Z 4
_cell_length_a 19.891(2)
_cell_length_b 5.1138(2)
_cell_length_c 15.605(1)
_cell_measurement_temperature 120(1)
_cell_volume 1558.6(2)
_diffrn_ambient_temperature 120(1)
_exptl_crystal_density_diffrn 1.578
_cod_original_sg_symbol_H-M 'C 2/c'
_cod_original_formula_sum 'C12 H16 F6 O6 '
_cod_database_code 7100089

loop_
_symmetry_equiv_pos_as_xyz
x,y,z
-x,y,1/2-z
-x,-y,-z
x,-y,1/2+z
1/2+x,1/2+y,z
1/2-x,1/2+y,1/2-z
1/2-x,1/2-y,-z
1/2+x,1/2-y,1/2+z

loop_
_atom_site_label
_atom_site_type_symbol
_atom_site_fract_x
_atom_site_fract_y
_atom_site_fract_z
_atom_site_U_iso_or_equiv
_atom_site_adp_type
_atom_site_occupancy
_atom_site_calc_flag
_atom_site_refinement_flags
_atom_site_disorder_assembly
_atom_site_disorder_group
F(1) F 0.39778(5) -0.0237(2) 0.80213(6) 0.0375(3) Uani 1.00 d . . .
F(2) F 0.42101(5) 0.3617(2) 0.76132(7) 0.0399(3) Uani 1.00 d . . .
F(3) F 0.43146(5) 0.0293(2) 0.68055(6) 0.0386(3) Uani 1.00 d . . .
O(1) O 0.28074(5) 0.2574(2) 0.74843(7) 0.0270(3) Uani 1.00 d . . .
O(2) O 0.28624(5) 0.5726(2) 0.61619(6) 0.0243(3) Uani 1.00 d . . .
O(3) O 0.33572(4) 0.2641(2) 0.54612(6) 0.0203(3) Uani 1.00 d . . .
C(1) C 0.39280(7) 0.1328(3) 0.73261(9) 0.0248(4) Uani 1.00 d . . .
C(2) C 0.31820(6) 0.1645(2) 0.68749(8) 0.0195(3) Uani 1.00 d . . .
C(3) C 0.31174(6) 0.3616(2) 0.61300(8) 0.0174(3) Uani 1.00 d . . .
C(4) C 0.33742(7) 0.4432(3) 0.47293(9) 0.0231(4) Uani 1.00 d . . .
C(5) C 0.40403(7) 0.5943(3) 0.48853(8) 0.0222(4) Uani 1.00 d . . .
C(6) C 0.46691(6) 0.4224(3) 0.49196(9) 0.0229(4) Uani 1.00 d . . .
H(1) H 0.2624 0.1235 0.7720 0.0409 Uiso 1.00 d . . .
H(2) H 0.3070(9) -0.012(4) 0.667(1) 0.028(4) Uiso 1.00 d . . .
H(3) H 0.2977(9) 0.560(3) 0.467(1) 0.026(4) Uiso 1.00 d . . .
H(4) H 0.3339(8) 0.324(3) 0.426(1) 0.021(4) Uiso 1.00 d . . .
H(5) H 0.4023(9) 0.718(4) 0.443(1) 0.026(4) Uiso 1.00 d . . .
H(6) H 0.4067(9) 0.683(3) 0.538(1) 0.025(4) Uiso 1.00 d . . .
H(7) H 0.4650(9) 0.337(4) 0.438(1) 0.034(5) Uiso 1.00 d . . .
H(8) H 0.4693(9) 0.295(4) 0.532(1) 0.034(4) Uiso 1.00 d . . .

loop_
_atom_site_aniso_label
_atom_site_aniso_U_11
_atom_site_aniso_U_22
_atom_site_aniso_U_33
_atom_site_aniso_U_12
_atom_site_aniso_U_13
_atom_site_aniso_U_23
F(1) 0.0446(6) 0.0420(6) 0.0260(5) 0.0104(4) 0.0071(4) 0.0096(4)
F(2) 0.0323(6) 0.0415(6) 0.0417(6) -0.0112(4) -0.0037(4) -0.0057(4)
F(3) 0.0275(5) 0.0626(7) 0.0272(6) 0.0194(4) 0.0094(4) 0.0004(4)
O(1) 0.0332(6) 0.0198(5) 0.0353(6) 0.0009(4) 0.0252(5) 0.0030(4)
O(2) 0.0305(6) 0.0203(6) 0.0243(5) 0.0039(4) 0.0107(4) -0.0015(4)
O(3) 0.0188(5) 0.0221(6) 0.0225(5) -0.0015(3) 0.0102(4) -0.0027(3)
C(1) 0.0260(8) 0.0291(7) 0.0201(7) 0.0022(5) 0.0069(5) -0.0012(5)
C(2) 0.0203(7) 0.0165(7) 0.0239(7) -0.0012(4) 0.0097(5) -0.0021(5)
C(3) 0.0136(6) 0.0179(7) 0.0219(7) -0.0038(4) 0.0064(5) -0.0035(5)
C(4) 0.0193(7) 0.0343(8) 0.0166(7) -0.0007(5) 0.0053(5) -0.0001(5)
C(5) 0.0213(7) 0.0278(7) 0.0191(7) -0.0020(5) 0.0082(5) 0.0014(5)
C(6) 0.0189(8) 0.0279(7) 0.0241(7) -0.0039(5) 0.0093(5) -0.0024(5)

loop_
_geom_bond_atom_site_label_1
_geom_bond_atom_site_label_2
_geom_bond_distance
_geom_bond_site_symmetry_1
_geom_bond_site_symmetry_2
_geom_bond_publ_flag
F(1) C(1) 1.337(2) . . no
F(2) C(1) 1.338(2) . . no
F(3) C(1) 1.329(2) . . no
O(1) C(2) 1.398(2) . . no
O(1) H(1) 0.887 . . no
O(2) C(3) 1.197(2) . . no
O(3) C(3) 1.324(2) . . no
O(3) C(4) 1.469(2) . . no
C(1) C(2) 1.526(2) . . no
C(2) C(3) 1.526(2) . . no
C(2) H(2) 0.97(2) . . no
C(4) C(5) 1.513(2) . . no
C(4) H(3) 0.98(2) . . no
C(4) H(4) 0.95(2) . . no
C(5) C(6) 1.521(2) . . no
C(5) H(5) 0.95(2) . . no
C(5) H(6) 0.89(2) . . no
C(6) C(6) 1.517(2) . 3_666 no
C(6) H(7) 0.95(2) . . no
C(6) H(8) 0.90(2) . . no
